data_1565324
loop_
_publ_author_name
'Xu, Bingjia'
'Song, Zicun'
'Zhang, Minmin'
'Zhang, Qingqing'
'Jiang, Long'
'Xu, Chao'
'Zhong, Lijun'
'Su, Changlin'
'Ban, Qiqi'
'Liu, Cong'
'Sun, Fengqiang'
'Zhang, Yi'
'Chi, Zhenguo'
'Zhao, Zujin'
'Shi, Guang'

_publ_section_title
;
 Controlling the Thermally Activated Delayed Fluorescence of Axially
 Chiral Organic Emitters and Their Racemate for Information Encryption
;
_journal_name_full 'Chemical Science'
_journal_paper_doi 10.1039/D1SC04738H
_journal_year 2021
_chemical_formula_moiety 'C H2 Cl2, C55 H34 N4 O2'
_chemical_formula_sum 'C56 H36 Cl2 N4 O2'
_chemical_formula_weight 867.79
_chemical_name_systematic (R,S)-CzACN-SCrr
_space_group_crystal_system monoclinic
_space_group_IT_number 14
_space_group_name_Hall '-P 2ybc'
_space_group_name_H-M_alt 'P 1 21/c 1'
_atom_sites_solution_hydrogens geom
_atom_sites_solution_primary dual
_audit_creation_date 2020-10-07
_audit_creation_method
;
Olex2 1.2
(compiled 2016.09.09 svn.r3337 for OlexSys, GUI svn.r5227)
;
_audit_update_record
;
2021-06-29 deposited with the CCDC.	2021-11-17 downloaded from the CCDC.
;
_cell_angle_alpha 90
_cell_angle_beta 93.183(3)
_cell_angle_gamma 90
_cell_formula_units_Z 4
_cell_length_a 25.1331(13)
_cell_length_b 8.9596(5)
_cell_length_c 19.2248(11)
_cell_measurement_reflns_used 9835
_cell_measurement_temperature 149(2)
_cell_measurement_theta_max 59.048
_cell_measurement_theta_min 4.293
_cell_volume 4322.4(4)
_computing_cell_refinement 'SAINT V8.40A (?, 2016)'
_computing_data_reduction 'SAINT V8.40A (?, 2016)'
_computing_molecular_graphics 'Olex2 (Dolomanov et al., 2009)'
_computing_publication_material 'Olex2 (Dolomanov et al., 2009)'
_computing_structure_refinement 'ShelXL (Sheldrick, 2015)'
_computing_structure_solution 'ShelXT (Sheldrick, 2015)'
_diffrn_ambient_temperature 149.0
_diffrn_measured_fraction_theta_full 0.999
_diffrn_measured_fraction_theta_max 0.993
_diffrn_measurement_device_type 'BRUKER D8 VENTURE PHOTON III'
_diffrn_radiation_type GaK\a
_diffrn_radiation_wavelength 1.34138
_diffrn_reflns_av_R_equivalents 0.0713
_diffrn_reflns_av_unetI/netI 0.0538
_diffrn_reflns_Laue_measured_fraction_full 0.999
_diffrn_reflns_Laue_measured_fraction_max 0.993
_diffrn_reflns_limit_h_max 32
_diffrn_reflns_limit_h_min -32
_diffrn_reflns_limit_k_max 11
_diffrn_reflns_limit_k_min -11
_diffrn_reflns_limit_l_max 24
_diffrn_reflns_limit_l_min -17
_diffrn_reflns_number 49979
_diffrn_reflns_point_group_measured_fraction_full 0.999
_diffrn_reflns_point_group_measured_fraction_max 0.993
_diffrn_reflns_theta_full 53.594
_diffrn_reflns_theta_max 59.629
_diffrn_reflns_theta_min 1.532
_exptl_absorpt_coefficient_mu 1.134
_exptl_absorpt_correction_T_max 0.7516
_exptl_absorpt_correction_T_min 0.6641
_exptl_absorpt_correction_type multi-scan
_exptl_absorpt_process_details
;
SADABS-2016/2 (Bruker,2016/2) was used for absorption correction.
wR2(int) was 0.1468 before and 0.0645 after correction.
The Ratio of minimum to maximum transmission is 0.8836.
The \l/2 correction factor is Not present.
;
_exptl_crystal_colour red
_exptl_crystal_density_diffrn 1.334
_exptl_crystal_description prism
_exptl_crystal_F_000 1800
_exptl_crystal_preparation Luminescent
_exptl_crystal_recrystallization_method 'Re-crystallisation from solvent: dichloromethane and ethanol'
_exptl_crystal_size_max 0.2
_exptl_crystal_size_mid 0.08
_exptl_crystal_size_min 0.05
_refine_diff_density_max 0.776
_refine_diff_density_min -0.914
_refine_diff_density_rms 0.081
_refine_ls_extinction_method none
_refine_ls_goodness_of_fit_ref 1.051
_refine_ls_hydrogen_treatment constr
_refine_ls_matrix_type full
_refine_ls_number_parameters 579
_refine_ls_number_reflns 9594
_refine_ls_number_restraints 0
_refine_ls_restrained_S_all 1.051
_refine_ls_R_factor_all 0.1460
_refine_ls_R_factor_gt 0.1095
_refine_ls_shift/su_max 0.000
_refine_ls_shift/su_mean 0.000
_refine_ls_structure_factor_coef Fsqd
_refine_ls_weighting_details 'w=1/[\s^2^(Fo^2^)+(0.0911P)^2^+16.2063P] where P=(Fo^2^+2Fc^2^)/3'
_refine_ls_weighting_scheme calc
_refine_ls_wR_factor_gt 0.2747
_refine_ls_wR_factor_ref 0.2956
_reflns_Friedel_coverage 0.000
_reflns_number_gt 6537
_reflns_number_total 9594
_reflns_threshold_expression 'I > 2\s(I)'
_cod_data_source_file d1sc04738h2.cif
_cod_data_source_block RS-CzACN-SCrr
_cod_database_code 1565324
_chemical_oxdiff_formula 'C H O N'
_chemical_oxdiff_usercomment RS-CzACN
_shelx_space_group_comment
;
The symmetry employed for this shelxl refinement is uniquely defined
by the following loop, which should always be used as a source of
symmetry information in preference to the above space-group names.
They are only intended as comments.
;
_shelx_estimated_absorpt_t_max 0.945
_shelx_estimated_absorpt_t_min 0.805
_olex2_refinement_description
;
1. Fixed Uiso
 At 1.2 times of:
  All C(H) groups, All C(H,H) groups
 At 1.5 times of:
  All C(H,H,H) groups
2.a Secondary CH2 refined with riding coordinates:
 C01Q(H01T,H01U)
2.b Aromatic/amide H refined with riding coordinates:
 C00L(H00L), C00N(H00N), C00O(H00O), C00P(H00P), C00S(H00S), C00T(H00T),
 C00V(H00V), C00W(H00W), C00X(H00X), C013(H013), C014(H014), C015(H015),
 C017(H017), C018(H018), C019(H019), C01A(H01A), C01C(H01C), C01D(H01D),
 C01E(H01E), C01F(H01F), C01G(H01G), C01H(H01H), C01I(H01I), C01J(H01J),
 C01K(H01K), C01N(H01N), C01O(H01O), C01P(H01P)
2.c Idealised Me refined as rotating group:
 C01R(H01B,H01L,H01M), C01S(H01Q,H01R,H01S)
;
_shelx_shelxl_version_number 2014/7
_olex2_submission_special_instructions 'No special instructions were received'

loop_
_space_group_symop_operation_xyz
'x, y, z'
'-x, y+1/2, -z+1/2'
'-x, -y, -z'
'x, -y-1/2, z-1/2'

loop_
_atom_site_label
_atom_site_type_symbol
_atom_site_fract_x
_atom_site_fract_y
_atom_site_fract_z
_atom_site_U_iso_or_equiv
_atom_site_adp_type
_atom_site_occupancy
_atom_site_site_symmetry_order
_atom_site_calc_flag
_atom_site_refinement_flags_posn
_atom_site_refinement_flags_adp
_atom_site_refinement_flags_occupancy
_atom_site_disorder_assembly
_atom_site_disorder_group
Cl01 Cl 0.30127(9) 1.1564(4) 0.57580(11) 0.1155(9) Uani 1 1 d . . . . .
Cl02 Cl 0.28659(11) 0.9322(3) 0.68341(15) 0.1193(9) Uani 1 1 d . . . . .
O003 O 0.36332(10) 0.5371(3) 0.45255(15) 0.0340(6) Uani 1 1 d . . . . .
O004 O 0.29155(11) 0.6763(3) 0.54983(14) 0.0341(6) Uani 1 1 d . . . . .
N005 N 0.21458(15) 0.2912(5) 0.3379(2) 0.0419(9) Uani 1 1 d . . . . .
N006 N 0.14380(15) 0.4246(5) 0.4317(2) 0.0508(11) Uani 1 1 d . . . . .
C007 C 0.38344(15) 0.6491(5) 0.5850(2) 0.0303(8) Uani 1 1 d . . . . .
C008 C 0.30911(15) 0.5214(5) 0.4493(2) 0.0313(8) Uani 1 1 d . . . . .
N009 N 0.35305(16) 0.3191(6) 0.3116(2) 0.0557(12) Uani 1 1 d . . . . .
C00A C 0.39559(15) 0.7402(5) 0.5240(2) 0.0312(8) Uani 1 1 d . . . . .
C00B C 0.27532(15) 0.5834(5) 0.4961(2) 0.0318(9) Uani 1 1 d . . . . .
C00C C 0.42405(15) 0.5833(5) 0.6310(2) 0.0315(8) Uani 1 1 d . . . . .
C00D C 0.33177(16) 0.6177(5) 0.5961(2) 0.0323(8) Uani 1 1 d . . . . .
C00E C 0.28765(15) 0.4271(5) 0.3967(2) 0.0333(9) Uani 1 1 d . . . . .
C00F C 0.38293(15) 0.6862(5) 0.4589(2) 0.0321(9) Uani 1 1 d . . . . .
C00G C 0.41494(16) 0.8910(5) 0.5297(2) 0.0355(9) Uani 1 1 d . . . . .
C00H C 0.40827(18) 0.4950(5) 0.6879(2) 0.0359(9) Uani 1 1 d . . . . .
C00I C 0.22039(16) 0.5545(5) 0.4879(2) 0.0388(10) Uani 1 1 d . . . . .
C00J C 0.23311(17) 0.3947(5) 0.3895(2) 0.0379(10) Uani 1 1 d . . . . .
N00K N 0.16008(18) 0.6582(6) 0.5806(2) 0.0629(13) Uani 1 1 d . . . . .
C00L C 0.31561(18) 0.5352(5) 0.6533(2) 0.0391(10) Uani 1 1 d . . . . .
H00L H 0.2788 0.5208 0.6602 0.047 Uiso 1 1 calc R . . . .
C00M C 0.32386(17) 0.3652(5) 0.3490(2) 0.0397(10) Uani 1 1 d . . . . .
C00N C 0.47868(17) 0.6004(5) 0.6199(2) 0.0387(10) Uani 1 1 d . . . . .
H00N H 0.4894 0.6611 0.5826 0.046 Uiso 1 1 calc R . . . .
C00O C 0.35353(18) 0.4760(5) 0.6989(2) 0.0396(10) Uani 1 1 d . . . . .
H00O H 0.3431 0.4218 0.7384 0.048 Uiso 1 1 calc R . . . .
C00P C 0.4483(2) 0.4244(6) 0.7306(2) 0.0434(11) Uani 1 1 d . . . . .
H00P H 0.4385 0.3642 0.7685 0.052 Uiso 1 1 calc R . . . .
C00Q C 0.19883(16) 0.4618(5) 0.4347(2) 0.0394(10) Uani 1 1 d . . . . .
C00R C 0.18653(18) 0.6137(6) 0.5387(3) 0.0474(12) Uani 1 1 d . . . . .
C00S C 0.39041(17) 0.7643(6) 0.3973(2) 0.0420(11) Uani 1 1 d . . . . .
H00S H 0.3832 0.7186 0.3533 0.050 Uiso 1 1 calc R . . . .
C00T C 0.42653(18) 0.9589(5) 0.5949(3) 0.0434(11) Uani 1 1 d . . . . .
H00T H 0.4229 0.9033 0.6364 0.052 Uiso 1 1 calc R . . . .
C00U C 0.18021(18) 0.3195(7) 0.2803(2) 0.0482(12) Uani 1 1 d . . . . .
C00V C 0.5011(2) 0.4413(6) 0.7183(2) 0.0489(12) Uani 1 1 d . . . . .
H00V H 0.5275 0.3930 0.7475 0.059 Uiso 1 1 calc R . . . .
C00W C 0.40833(19) 0.9080(6) 0.4020(3) 0.0485(12) Uani 1 1 d . . . . .
H00W H 0.4131 0.9637 0.3607 0.058 Uiso 1 1 calc R . . . .
C00X C 0.51647(19) 0.5305(6) 0.6622(3) 0.0478(12) Uani 1 1 d . . . . .
H00X H 0.5531 0.5419 0.6538 0.057 Uiso 1 1 calc R . . . .
C00Y C 0.20151(19) 0.0645(6) 0.2842(3) 0.0453(11) Uani 1 1 d . . . . .
C00Z C 0.41981(18) 0.9746(5) 0.4680(3) 0.0427(11) Uani 1 1 d . . . . .
C010 C 0.22789(19) 0.1392(6) 0.3400(3) 0.0441(11) Uani 1 1 d . . . . .
C011 C 0.1293(2) 0.2771(7) 0.4543(3) 0.0508(13) Uani 1 1 d . . . . .
C012 C 0.10530(19) 0.5239(8) 0.4048(3) 0.0542(14) Uani 1 1 d . . . . .
C013 C 0.2605(2) 0.0623(7) 0.3889(3) 0.0555(13) Uani 1 1 d . . . . .
H013 H 0.2782 0.1124 0.4271 0.067 Uiso 1 1 calc R . . . .
C014 C 0.1192(2) 0.6692(8) 0.3893(3) 0.0630(17) Uani 1 1 d . . . . .
H014 H 0.1550 0.6999 0.3994 0.076 Uiso 1 1 calc R . . . .
C015 C 0.4361(2) 1.1268(6) 0.4741(3) 0.0586(15) Uani 1 1 d . . . . .
H015 H 0.4392 1.1850 0.4332 0.070 Uiso 1 1 calc R . . . .
C016 C 0.1700(2) 0.1752(7) 0.2445(3) 0.0537(14) Uani 1 1 d . . . . .
C017 C 0.1585(2) 0.4472(7) 0.2546(3) 0.0558(14) Uani 1 1 d . . . . .
H017 H 0.1657 0.5399 0.2772 0.067 Uiso 1 1 calc R . . . .
C018 C 0.4475(2) 1.1903(6) 0.5380(4) 0.0636(16) Uani 1 1 d . . . . .
H018 H 0.4584 1.2918 0.5413 0.076 Uiso 1 1 calc R . . . .
C019 C 0.1250(2) 0.4403(9) 0.1935(3) 0.0662(17) Uani 1 1 d . . . . .
H019 H 0.1087 0.5286 0.1750 0.079 Uiso 1 1 calc R . . . .
C01A C 0.4431(2) 1.1051(6) 0.5989(3) 0.0545(13) Uani 1 1 d . . . . .
H01A H 0.4515 1.1489 0.6431 0.065 Uiso 1 1 calc R . . . .
C01B C 0.05332(19) 0.4732(9) 0.3913(3) 0.0660(18) Uani 1 1 d . . . . .
C01C C 0.2663(2) -0.0902(7) 0.3794(4) 0.0663(17) Uani 1 1 d . . . . .
H01C H 0.2882 -0.1451 0.4121 0.080 Uiso 1 1 calc R . . . .
C01D C 0.1380(2) 0.1723(8) 0.1842(3) 0.0667(17) Uani 1 1 d . . . . .
H01D H 0.1311 0.0821 0.1593 0.080 Uiso 1 1 calc R . . . .
C01E C 0.1683(2) 0.1902(7) 0.4907(3) 0.0598(14) Uani 1 1 d . . . . .
H01E H 0.2031 0.2297 0.4994 0.072 Uiso 1 1 calc R . . . .
C01F C 0.2091(2) -0.0884(6) 0.2764(3) 0.0602(15) Uani 1 1 d . . . . .
H01F H 0.1922 -0.1397 0.2380 0.072 Uiso 1 1 calc R . . . .
C01G C 0.1568(3) 0.0474(8) 0.5141(4) 0.0720(18) Uani 1 1 d . . . . .
H01G H 0.1828 -0.0107 0.5395 0.086 Uiso 1 1 calc R . . . .
C01H C 0.1159(2) 0.3079(8) 0.1610(3) 0.0665(17) Uani 1 1 d . . . . .
H01H H 0.0931 0.3071 0.1199 0.080 Uiso 1 1 calc R . . . .
C01I C 0.2410(3) -0.1645(8) 0.3241(4) 0.0728(19) Uani 1 1 d . . . . .
H01I H 0.2458 -0.2691 0.3192 0.087 Uiso 1 1 calc R . . . .
C01J C 0.0828(3) 0.7735(10) 0.3593(3) 0.077(2) Uani 1 1 d . . . . .
H01J H 0.0934 0.8721 0.3483 0.093 Uiso 1 1 calc R . . . .
C01K C 0.0305(3) 0.7248(13) 0.3466(4) 0.098(3) Uani 1 1 d . . . . .
H01K H 0.0043 0.7914 0.3271 0.117 Uiso 1 1 calc R . . . .
C01L C 0.0781(2) 0.2268(9) 0.4414(3) 0.073(2) Uani 1 1 d . . . . .
C01M C 0.0362(2) 0.3121(10) 0.4014(3) 0.078(2) Uani 1 1 d . . . . .
C01N C 0.0165(3) 0.5787(12) 0.3624(4) 0.088(3) Uani 1 1 d . . . . .
H01N H -0.0194 0.5485 0.3534 0.106 Uiso 1 1 calc R . . . .
C01O C 0.0682(3) 0.0807(10) 0.4645(3) 0.084(2) Uani 1 1 d . . . . .
H01O H 0.0335 0.0404 0.4560 0.100 Uiso 1 1 calc R . . . .
C01P C 0.1061(3) -0.0060(10) 0.4987(4) 0.084(2) Uani 1 1 d . . . . .
H01P H 0.0973 -0.1047 0.5120 0.101 Uiso 1 1 calc R . . . .
C01Q C 0.2761(4) 1.1211(10) 0.6522(4) 0.101(3) Uani 1 1 d . . . . .
H01T H 0.2374 1.1412 0.6483 0.121 Uiso 1 1 calc R . . . .
H01U H 0.2923 1.1910 0.6872 0.121 Uiso 1 1 calc R . . . .
C01R C 0.0263(3) 0.2389(13) 0.3286(4) 0.116(4) Uani 1 1 d . . . . .
H01B H -0.0013 0.2948 0.3017 0.174 Uiso 1 1 calc GR . . . .
H01L H 0.0146 0.1355 0.3343 0.174 Uiso 1 1 calc GR . . . .
H01M H 0.0594 0.2401 0.3040 0.174 Uiso 1 1 calc GR . . . .
C01S C -0.0167(3) 0.3102(14) 0.4386(5) 0.123(4) Uani 1 1 d . . . . .
H01Q H -0.0106 0.3485 0.4861 0.185 Uiso 1 1 calc GR . . . .
H01R H -0.0301 0.2076 0.4403 0.185 Uiso 1 1 calc GR . . . .
H01S H -0.0429 0.3731 0.4129 0.185 Uiso 1 1 calc GR . . . .

loop_
_atom_site_aniso_label
_atom_site_aniso_U_11
_atom_site_aniso_U_22
_atom_site_aniso_U_33
_atom_site_aniso_U_23
_atom_site_aniso_U_13
_atom_site_aniso_U_12
Cl01 0.0822(13) 0.186(3) 0.0775(12) -0.0063(14) -0.0021(10) 0.0367(15)
Cl02 0.137(2) 0.0737(13) 0.153(2) -0.0329(14) 0.0569(17) -0.0150(13)
O003 0.0242(13) 0.0371(16) 0.0407(15) -0.0077(13) 0.0002(11) -0.0034(12)
O004 0.0293(14) 0.0364(16) 0.0362(14) -0.0057(12) -0.0024(11) -0.0004(12)
N005 0.0346(19) 0.045(2) 0.046(2) -0.0040(18) -0.0072(16) -0.0088(17)
N006 0.0253(18) 0.064(3) 0.062(3) -0.007(2) -0.0031(17) -0.0069(18)
C007 0.0289(19) 0.032(2) 0.0297(18) -0.0018(16) 0.0002(15) -0.0050(16)
C008 0.0234(18) 0.034(2) 0.0364(19) -0.0041(17) -0.0016(15) -0.0016(16)
N009 0.039(2) 0.067(3) 0.061(3) -0.028(2) 0.0003(19) 0.000(2)
C00A 0.0253(18) 0.034(2) 0.0343(19) 0.0018(17) 0.0005(15) -0.0028(16)
C00B 0.0266(19) 0.033(2) 0.036(2) -0.0050(17) -0.0005(15) -0.0003(16)
C00C 0.0283(19) 0.033(2) 0.0329(19) -0.0014(17) -0.0009(15) -0.0029(16)
C00D 0.032(2) 0.030(2) 0.035(2) -0.0025(17) -0.0005(16) -0.0009(17)
C00E 0.0261(19) 0.035(2) 0.039(2) -0.0064(18) -0.0032(16) -0.0005(16)
C00F 0.0234(18) 0.036(2) 0.037(2) -0.0023(17) 0.0026(15) -0.0045(16)
C00G 0.029(2) 0.035(2) 0.042(2) 0.0001(18) 0.0008(16) -0.0053(17)
C00H 0.043(2) 0.033(2) 0.0325(19) -0.0026(18) 0.0028(17) -0.0002(18)
C00I 0.0255(19) 0.048(3) 0.043(2) 0.000(2) 0.0008(16) -0.0003(18)
C00J 0.031(2) 0.037(2) 0.044(2) -0.0034(19) -0.0076(17) -0.0066(18)
N00K 0.041(2) 0.088(4) 0.061(3) -0.009(3) 0.008(2) 0.006(2)
C00L 0.038(2) 0.043(3) 0.037(2) 0.0015(19) 0.0070(17) -0.0051(19)
C00M 0.032(2) 0.046(3) 0.041(2) -0.010(2) -0.0040(18) -0.0041(19)
C00N 0.031(2) 0.041(3) 0.043(2) -0.004(2) -0.0013(17) -0.0062(18)
C00O 0.044(2) 0.039(2) 0.036(2) 0.0062(19) 0.0057(18) -0.003(2)
C00P 0.054(3) 0.043(3) 0.032(2) -0.0018(19) -0.0056(19) 0.005(2)
C00Q 0.0243(19) 0.047(3) 0.046(2) -0.001(2) -0.0032(17) -0.0039(18)
C00R 0.029(2) 0.064(3) 0.049(3) -0.011(2) 0.0000(19) 0.002(2)
C00S 0.035(2) 0.057(3) 0.034(2) 0.004(2) 0.0005(17) -0.006(2)
C00T 0.038(2) 0.041(3) 0.050(3) -0.006(2) -0.0005(19) -0.006(2)
C00U 0.028(2) 0.075(4) 0.041(2) 0.000(2) 0.0006(18) -0.012(2)
C00V 0.050(3) 0.050(3) 0.045(2) 0.000(2) -0.017(2) 0.010(2)
C00W 0.041(2) 0.059(3) 0.045(3) 0.019(2) 0.0009(19) -0.009(2)
C00X 0.034(2) 0.057(3) 0.050(3) -0.003(2) -0.0087(19) 0.001(2)
C00Y 0.039(2) 0.049(3) 0.049(3) -0.013(2) 0.011(2) -0.008(2)
C00Z 0.033(2) 0.040(3) 0.055(3) 0.014(2) 0.0006(19) -0.0089(19)
C010 0.038(2) 0.039(3) 0.055(3) -0.005(2) 0.005(2) -0.007(2)
C011 0.042(3) 0.066(4) 0.045(2) -0.016(2) 0.010(2) -0.019(2)
C012 0.031(2) 0.085(4) 0.046(3) -0.006(3) -0.0019(19) -0.002(3)
C013 0.042(3) 0.064(4) 0.060(3) 0.001(3) 0.001(2) -0.009(3)
C014 0.041(3) 0.098(5) 0.048(3) -0.013(3) -0.010(2) 0.017(3)
C015 0.048(3) 0.042(3) 0.086(4) 0.018(3) -0.001(3) -0.010(2)
C016 0.048(3) 0.071(4) 0.043(2) -0.016(3) 0.013(2) -0.013(3)
C017 0.044(3) 0.071(4) 0.054(3) -0.003(3) 0.009(2) -0.002(3)
C018 0.046(3) 0.037(3) 0.107(5) 0.006(3) 0.001(3) -0.016(2)
C019 0.044(3) 0.105(5) 0.050(3) -0.008(3) 0.002(2) -0.009(3)
C01A 0.045(3) 0.040(3) 0.077(4) -0.016(3) 0.000(2) -0.012(2)
C01B 0.025(2) 0.125(6) 0.048(3) -0.015(3) 0.001(2) 0.001(3)
C01C 0.048(3) 0.060(4) 0.092(5) 0.021(3) 0.016(3) 0.013(3)
C01D 0.057(3) 0.093(5) 0.051(3) -0.019(3) 0.007(3) -0.026(3)
C01E 0.058(3) 0.060(4) 0.062(3) -0.007(3) 0.011(3) -0.014(3)
C01F 0.062(3) 0.042(3) 0.080(4) -0.013(3) 0.023(3) -0.005(3)
C01G 0.076(4) 0.065(4) 0.076(4) 0.000(3) 0.013(3) -0.020(3)
C01H 0.050(3) 0.094(5) 0.055(3) 0.008(3) 0.000(3) 0.000(3)
C01I 0.068(4) 0.051(4) 0.103(5) -0.005(4) 0.035(4) -0.002(3)
C01J 0.065(4) 0.111(6) 0.055(3) -0.007(4) -0.007(3) 0.027(4)
C01K 0.052(4) 0.179(10) 0.061(4) -0.003(5) -0.011(3) 0.050(5)
C01L 0.051(3) 0.118(6) 0.049(3) -0.022(3) 0.011(2) -0.037(4)
C01M 0.042(3) 0.136(7) 0.057(3) -0.019(4) 0.004(3) -0.018(4)
C01N 0.045(3) 0.153(8) 0.065(4) 0.001(5) -0.010(3) 0.004(4)
C01O 0.080(5) 0.111(6) 0.061(4) -0.013(4) 0.016(3) -0.052(5)
C01P 0.095(5) 0.089(5) 0.071(4) -0.011(4) 0.019(4) -0.040(5)
C01Q 0.110(6) 0.092(6) 0.102(6) -0.034(5) 0.025(5) 0.005(5)
C01R 0.078(5) 0.197(11) 0.072(5) -0.037(6) -0.014(4) -0.021(6)
C01S 0.049(4) 0.202(11) 0.122(7) -0.018(7) 0.034(4) -0.028(5)

loop_
_atom_type_symbol
_atom_type_description
_atom_type_scat_dispersion_real
_atom_type_scat_dispersion_imag
_atom_type_scat_source
C C 0.0150 0.0070 'International Tables Vol C Tables 4.2.6.8 and 6.1.1.4'
H H 0.0000 0.0000 'International Tables Vol C Tables 4.2.6.8 and 6.1.1.4'
Cl Cl 0.3290 0.5400 'International Tables Vol C Tables 4.2.6.8 and 6.1.1.4'
N N 0.0250 0.0140 'International Tables Vol C Tables 4.2.6.8 and 6.1.1.4'
O O 0.0410 0.0250 'International Tables Vol C Tables 4.2.6.8 and 6.1.1.4'

loop_
_geom_angle_atom_site_label_1
_geom_angle_atom_site_label_2
_geom_angle_atom_site_label_3
_geom_angle
_geom_angle_site_symmetry_1
_geom_angle_site_symmetry_3
_geom_angle_publ_flag
C008 O003 C00F 116.0(3) . . ?
C00B O004 C00D 115.0(3) . . ?
C00U N005 C00J 127.2(4) . . ?
C00U N005 C010 109.7(4) . . ?
C010 N005 C00J 123.1(4) . . ?
C00Q N006 C011 117.6(4) . . ?
C012 N006 C00Q 121.3(5) . . ?
C012 N006 C011 121.0(4) . . ?
C00C C007 C00A 123.0(3) . . ?
C00D C007 C00A 118.8(4) . . ?
C00D C007 C00C 118.1(4) . . ?
O003 C008 C00B 125.0(4) . . ?
O003 C008 C00E 115.9(3) . . ?
C00B C008 C00E 119.0(4) . . ?
C00F C00A C007 119.1(4) . . ?
C00F C00A C00G 117.7(4) . . ?
C00G C00A C007 122.8(4) . . ?
O004 C00B C008 124.4(3) . . ?
O004 C00B C00I 116.5(4) . . ?
C008 C00B C00I 119.1(4) . . ?
C00H C00C C007 118.8(4) . . ?
C00N C00C C007 121.8(4) . . ?
C00N C00C C00H 119.4(4) . . ?
C007 C00D O004 118.8(4) . . ?
C007 C00D C00L 123.6(4) . . ?
C00L C00D O004 117.5(4) . . ?
C008 C00E C00M 117.4(4) . . ?
C00J C00E C008 122.1(4) . . ?
C00J C00E C00M 120.4(4) . . ?
C00A C00F O003 118.2(4) . . ?
C00A C00F C00S 124.4(4) . . ?
C00S C00F O003 117.3(4) . . ?
C00T C00G C00A 121.8(4) . . ?
C00T C00G C00Z 119.6(4) . . ?
C00Z C00G C00A 118.5(4) . . ?
C00O C00H C00C 119.8(4) . . ?
C00P C00H C00C 118.4(4) . . ?
C00P C00H C00O 121.8(4) . . ?
C00B C00I C00R 118.2(4) . . ?
C00Q C00I C00B 121.9(4) . . ?
C00Q C00I C00R 119.8(4) . . ?
C00E C00J N005 119.1(4) . . ?
C00Q C00J N005 121.9(4) . . ?
C00Q C00J C00E 118.9(4) . . ?
C00D C00L H00L 120.5 . . ?
C00O C00L C00D 119.0(4) . . ?
C00O C00L H00L 120.5 . . ?
N009 C00M C00E 178.5(5) . . ?
C00C C00N H00N 119.6 . . ?
C00X C00N C00C 120.7(4) . . ?
C00X C00N H00N 119.6 . . ?
C00H C00O H00O 119.8 . . ?
C00L C00O C00H 120.5(4) . . ?
C00L C00O H00O 119.8 . . ?
C00H C00P H00P 119.5 . . ?
C00V C00P C00H 121.1(4) . . ?
C00V C00P H00P 119.5 . . ?
C00I C00Q N006 120.3(4) . . ?
C00J C00Q N006 120.5(4) . . ?
C00J C00Q C00I 118.9(4) . . ?
N00K C00R C00I 178.1(6) . . ?
C00F C00S H00S 120.8 . . ?
C00W C00S C00F 118.5(4) . . ?
C00W C00S H00S 120.8 . . ?
C00G C00T H00T 119.7 . . ?
C01A C00T C00G 120.6(5) . . ?
C01A C00T H00T 119.7 . . ?
N005 C00U C016 107.1(5) . . ?
C017 C00U N005 131.8(5) . . ?
C017 C00U C016 121.0(5) . . ?
C00P C00V H00V 119.9 . . ?
C00P C00V C00X 120.2(4) . . ?
C00X C00V H00V 119.9 . . ?
C00S C00W H00W 119.8 . . ?
C00S C00W C00Z 120.4(4) . . ?
C00Z C00W H00W 119.8 . . ?
C00N C00X C00V 120.2(5) . . ?
C00N C00X H00X 119.9 . . ?
C00V C00X H00X 119.9 . . ?
C010 C00Y C016 107.2(4) . . ?
C01F C00Y C010 119.4(5) . . ?
C01F C00Y C016 133.4(5) . . ?
C00G C00Z C00W 120.3(4) . . ?
C00G C00Z C015 118.4(5) . . ?
C00W C00Z C015 121.3(5) . . ?
C00Y C010 N005 109.9(4) . . ?
C013 C010 N005 129.0(5) . . ?
C013 C010 C00Y 121.1(5) . . ?
C01E C011 N006 118.4(4) . . ?
C01L C011 N006 119.7(6) . . ?
C01L C011 C01E 121.9(6) . . ?
N006 C012 C01B 119.0(6) . . ?
C014 C012 N006 120.1(5) . . ?
C014 C012 C01B 120.8(6) . . ?
C010 C013 H013 121.3 . . ?
C01C C013 C010 117.3(5) . . ?
C01C C013 H013 121.3 . . ?
C012 C014 H014 118.4 . . ?
C012 C014 C01J 123.1(6) . . ?
C01J C014 H014 118.4 . . ?
C00Z C015 H015 119.5 . . ?
C018 C015 C00Z 121.0(5) . . ?
C018 C015 H015 119.5 . . ?
C00Y C016 C00U 106.1(4) . . ?
C01D C016 C00U 119.1(6) . . ?
C01D C016 C00Y 134.7(6) . . ?
C00U C017 H017 120.7 . . ?
C00U C017 C019 118.6(6) . . ?
C019 C017 H017 120.7 . . ?
C015 C018 H018 120.1 . . ?
C015 C018 C01A 119.9(5) . . ?
C01A C018 H018 120.1 . . ?
C017 C019 H019 120.0 . . ?
C01H C019 C017 120.1(7) . . ?
C01H C019 H019 120.0 . . ?
C00T C01A C018 120.6(5) . . ?
C00T C01A H01A 119.7 . . ?
C018 C01A H01A 119.7 . . ?
C012 C01B C01M 123.6(6) . . ?
C012 C01B C01N 116.1(7) . . ?
C01N C01B C01M 120.1(6) . . ?
C013 C01C H01C 119.0 . . ?
C01I C01C C013 122.0(6) . . ?
C01I C01C H01C 119.0 . . ?
C016 C01D H01D 121.4 . . ?
C016 C01D C01H 117.1(6) . . ?
C01H C01D H01D 121.4 . . ?
C011 C01E H01E 119.4 . . ?
C01G C01E C011 121.2(6) . . ?
C01G C01E H01E 119.4 . . ?
C00Y C01F H01F 120.1 . . ?
C01I C01F C00Y 119.8(6) . . ?
C01I C01F H01F 120.1 . . ?
C01E C01G H01G 121.4 . . ?
C01P C01G C01E 117.2(7) . . ?
C01P C01G H01G 121.4 . . ?
C019 C01H C01D 124.1(6) . . ?
C019 C01H H01H 118.0 . . ?
C01D C01H H01H 118.0 . . ?
C01C C01I H01I 119.9 . . ?
C01F C01I C01C 120.2(6) . . ?
C01F C01I H01I 119.9 . . ?
C014 C01J H01J 121.7 . . ?
C01K C01J C014 116.7(8) . . ?
C01K C01J H01J 121.7 . . ?
C01J C01K H01K 119.9 . . ?
C01N C01K C01J 120.1(7) . . ?
C01N C01K H01K 119.9 . . ?
C011 C01L C01M 123.8(7) . . ?
C011 C01L C01O 115.4(7) . . ?
C01O C01L C01M 120.7(6) . . ?
C01B C01M C01R 108.5(7) . . ?
C01B C01M C01S 109.0(7) . . ?
C01L C01M C01B 111.0(5) . . ?
C01L C01M C01R 108.9(7) . . ?
C01L C01M C01S 111.1(7) . . ?
C01S C01M C01R 108.2(6) . . ?
C01B C01N H01N 118.4 . . ?
C01K C01N C01B 123.2(7) . . ?
C01K C01N H01N 118.4 . . ?
C01L C01O H01O 118.4 . . ?
C01P C01O C01L 123.2(6) . . ?
C01P C01O H01O 118.4 . . ?
C01G C01P H01P 119.4 . . ?
C01O C01P C01G 121.1(7) . . ?
C01O C01P H01P 119.4 . . ?
Cl01 C01Q Cl02 114.6(4) . . ?
Cl01 C01Q H01T 108.6 . . ?
Cl01 C01Q H01U 108.6 . . ?
Cl02 C01Q H01T 108.6 . . ?
Cl02 C01Q H01U 108.6 . . ?
H01T C01Q H01U 107.6 . . ?
C01M C01R H01B 109.5 . . ?
C01M C01R H01L 109.5 . . ?
C01M C01R H01M 109.5 . . ?
H01B C01R H01L 109.5 . . ?
H01B C01R H01M 109.5 . . ?
H01L C01R H01M 109.5 . . ?
C01M C01S H01Q 109.5 . . ?
C01M C01S H01R 109.5 . . ?
C01M C01S H01S 109.5 . . ?
H01Q C01S H01R 109.5 . . ?
H01Q C01S H01S 109.5 . . ?
H01R C01S H01S 109.5 . . ?

loop_
_geom_bond_atom_site_label_1
_geom_bond_atom_site_label_2
_geom_bond_distance
_geom_bond_site_symmetry_2
_geom_bond_publ_flag
Cl01 C01Q 1.661(9) . ?
Cl02 C01Q 1.811(9) . ?
O003 C008 1.368(4) . ?
O003 C00F 1.427(5) . ?
O004 C00B 1.370(5) . ?
O004 C00D 1.411(5) . ?
N005 C00J 1.418(6) . ?
N005 C00U 1.390(6) . ?
N005 C010 1.402(6) . ?
N006 C00Q 1.421(5) . ?
N006 C011 1.444(7) . ?
N006 C012 1.393(7) . ?
C007 C00A 1.476(5) . ?
C007 C00C 1.439(5) . ?
C007 C00D 1.357(6) . ?
C008 C00B 1.387(6) . ?
C008 C00E 1.402(6) . ?
N009 C00M 1.133(6) . ?
C00A C00F 1.362(6) . ?
C00A C00G 1.438(6) . ?
C00B C00I 1.405(5) . ?
C00C C00H 1.425(6) . ?
C00C C00N 1.409(6) . ?
C00D C00L 1.404(6) . ?
C00E C00J 1.401(6) . ?
C00E C00M 1.439(6) . ?
C00F C00S 1.397(6) . ?
C00G C00T 1.408(6) . ?
C00G C00Z 1.414(6) . ?
C00H C00O 1.414(6) . ?
C00H C00P 1.413(6) . ?
C00I C00Q 1.403(6) . ?
C00I C00R 1.432(6) . ?
C00J C00Q 1.394(6) . ?
N00K C00R 1.144(6) . ?
C00L H00L 0.9500 . ?
C00L C00O 1.366(6) . ?
C00N H00N 0.9500 . ?
C00N C00X 1.367(6) . ?
C00O H00O 0.9500 . ?
C00P H00P 0.9500 . ?
C00P C00V 1.369(7) . ?
C00S H00S 0.9500 . ?
C00S C00W 1.365(7) . ?
C00T H00T 0.9500 . ?
C00T C01A 1.375(7) . ?
C00U C016 1.480(8) . ?
C00U C017 1.349(8) . ?
C00V H00V 0.9500 . ?
C00V C00X 1.413(7) . ?
C00W H00W 0.9500 . ?
C00W C00Z 1.417(7) . ?
C00X H00X 0.9500 . ?
C00Y C010 1.399(7) . ?
C00Y C016 1.458(8) . ?
C00Y C01F 1.393(7) . ?
C00Z C015 1.427(7) . ?
C010 C013 1.395(7) . ?
C011 C01E 1.407(8) . ?
C011 C01L 1.374(7) . ?
C012 C014 1.384(9) . ?
C012 C01B 1.394(7) . ?
C013 H013 0.9500 . ?
C013 C01C 1.387(9) . ?
C014 H014 0.9500 . ?
C014 C01J 1.409(9) . ?
C015 H015 0.9500 . ?
C015 C018 1.371(9) . ?
C016 C01D 1.376(8) . ?
C017 H017 0.9500 . ?
C017 C019 1.409(7) . ?
C018 H018 0.9500 . ?
C018 C01A 1.406(8) . ?
C019 H019 0.9500 . ?
C019 C01H 1.354(9) . ?
C01A H01A 0.9500 . ?
C01B C01M 1.521(11) . ?
C01B C01N 1.415(10) . ?
C01C H01C 0.9500 . ?
C01C C01I 1.379(10) . ?
C01D H01D 0.9500 . ?
C01D C01H 1.398(10) . ?
C01E H01E 0.9500 . ?
C01E C01G 1.392(9) . ?
C01F H01F 0.9500 . ?
C01F C01I 1.367(9) . ?
C01G H01G 0.9500 . ?
C01G C01P 1.378(9) . ?
C01H H01H 0.9500 . ?
C01I H01I 0.9500 . ?
C01J H01J 0.9500 . ?
C01J C01K 1.395(11) . ?
C01K H01K 0.9500 . ?
C01K C01N 1.393(12) . ?
C01L C01M 1.480(10) . ?
C01L C01O 1.409(11) . ?
C01M C01R 1.553(9) . ?
C01M C01S 1.544(9) . ?
C01N H01N 0.9500 . ?
C01O H01O 0.9500 . ?
C01O C01P 1.369(11) . ?
C01P H01P 0.9500 . ?
C01Q H01T 0.9900 . ?
C01Q H01U 0.9900 . ?
C01R H01B 0.9800 . ?
C01R H01L 0.9800 . ?
C01R H01M 0.9800 . ?
C01S H01Q 0.9800 . ?
C01S H01R 0.9800 . ?
C01S H01S 0.9800 . ?
